data_7107920
loop_
_publ_author_name
'Brandon Djukic'
'Dmitrii Perepichka'

_publ_section_title
;
 Unexpected formation of a cyclic vinylene sulfate in the synthesis of
 ethynyl-substituted acenes
;
_journal_name_full Chem.Commun.
_journal_page_first 6651
_journal_paper_doi 10.1039/c2cc32805d
_journal_volume 48
_journal_year 2012
_chemical_compound_source 'Synthesized by the authors. See text'
_chemical_formula_moiety 'C44 H56 Si2'
_chemical_formula_sum 'C44 H56 Si2'
_chemical_formula_weight 641.07
_chemical_name_systematic
;
?
;
_space_group_IT_number 14
_symmetry_cell_setting monoclinic
_symmetry_space_group_name_Hall '-P 2yn'
_symmetry_space_group_name_H-M 'P 1 21/n 1'
_atom_sites_solution_hydrogens geom
_atom_sites_solution_primary direct
_atom_sites_solution_secondary difmap
_audit_creation_method SHELXL-97
_cell_angle_alpha 90
_cell_angle_beta 100.686(2)
_cell_angle_gamma 90
_cell_formula_units_Z 8
_cell_length_a 14.5106(6)
_cell_length_b 18.8272(7)
_cell_length_c 29.1708(12)
_cell_measurement_reflns_used 26833
_cell_measurement_temperature 100
_cell_measurement_theta_max 69.91
_cell_measurement_theta_min 2.81
_cell_volume 7831.1(5)
_computing_cell_refinement 'SAINT V7.68A(Bruker AXS, 2009)'
_computing_data_collection 'APEX2 (Bruker AXS, 2009)'
_computing_data_reduction 'SAINT V7.68A(Bruker AXS, 2009)'
_computing_molecular_graphics 'SHELXTL v6.12 (Bruker AXS, 2001)'
_computing_publication_material 'UdMX (Maris, 2004)'
_computing_structure_refinement 'SHELXL97 (Sheldrick, 2008)'
_computing_structure_solution 'SHELXS97 (Sheldrick, 2008)'
_diffrn_ambient_temperature 100
_diffrn_detector_area_resol_mean 8.3
_diffrn_measured_fraction_theta_full 0.981
_diffrn_measured_fraction_theta_max 0.981
_diffrn_measurement_device_type 'Bruker APEX II'
_diffrn_measurement_method \w
_diffrn_radiation_monochromator 'Quazar MX'
_diffrn_radiation_source 'Incoatec I\muS Microsource '
_diffrn_radiation_type CuK\a
_diffrn_radiation_wavelength 1.54178
_diffrn_reflns_av_R_equivalents 0.061
_diffrn_reflns_av_sigmaI/netI 0.0361
_diffrn_reflns_limit_h_max 17
_diffrn_reflns_limit_h_min -17
_diffrn_reflns_limit_k_max 23
_diffrn_reflns_limit_k_min -22
_diffrn_reflns_limit_l_max 35
_diffrn_reflns_limit_l_min -35
_diffrn_reflns_number 165570
_diffrn_reflns_theta_full 70.77
_diffrn_reflns_theta_max 70.77
_diffrn_reflns_theta_min 2.81
_exptl_absorpt_coefficient_mu 1.015
_exptl_absorpt_correction_T_max 0.9799
_exptl_absorpt_correction_T_min 0.7709
_exptl_absorpt_correction_type multi-scan
_exptl_absorpt_process_details 'Sadabs (Sheldrick, 2008)'
_exptl_crystal_colour Colorless
_exptl_crystal_density_diffrn 1.087
_exptl_crystal_density_method 'not measured'
_exptl_crystal_description PLATE
_exptl_crystal_F_000 2784
_exptl_crystal_size_max 0.12
_exptl_crystal_size_mid 0.10
_exptl_crystal_size_min 0.02
_refine_diff_density_max 1.055
_refine_diff_density_min -0.590
_refine_diff_density_rms 0.076
_refine_ls_extinction_method none
_refine_ls_goodness_of_fit_ref 1.092
_refine_ls_hydrogen_treatment constr
_refine_ls_matrix_type full
_refine_ls_number_parameters 857
_refine_ls_number_reflns 14770
_refine_ls_number_restraints 153
_refine_ls_restrained_S_all 1.099
_refine_ls_R_factor_all 0.1163
_refine_ls_R_factor_gt 0.0979
_refine_ls_shift/su_max 0.003
_refine_ls_shift/su_mean 0.000
_refine_ls_structure_factor_coef Fsqd
_refine_ls_weighting_details 'calc w=1/[\s^2^(Fo^2^)+(0.1238P)^2^+18.2502P] where P=(Fo^2^+2Fc^2^)/3'
_refine_ls_weighting_scheme calc
_refine_ls_wR_factor_gt 0.2740
_refine_ls_wR_factor_ref 0.2912
_reflns_number_gt 11788
_reflns_number_total 14770
_reflns_threshold_expression I>2\s(I)
_cod_data_source_file c2cc32805d.txt
_cod_data_source_block pere19
_cod_original_sg_symbol_H-M P21/n
_cod_database_code 7107920

loop_
_symmetry_equiv_pos_as_xyz
'x, y, z'
'-x+1/2, y+1/2, -z+1/2'
'-x, -y, -z'
'x-1/2, -y-1/2, z-1/2'

loop_
_atom_site_label
_atom_site_type_symbol
_atom_site_fract_x
_atom_site_fract_y
_atom_site_fract_z
_atom_site_U_iso_or_equiv
_atom_site_adp_type
_atom_site_occupancy
_atom_site_symmetry_multiplicity
_atom_site_calc_flag
_atom_site_refinement_flags
_atom_site_disorder_assembly
_atom_site_disorder_group
Si1 Si 0.92133(9) 0.92027(7) 0.11205(5) 0.0503(3) Uani 1 1 d D . .
Si2 Si 0.27629(9) 0.56696(6) 0.15347(5) 0.0500(3) Uani 1 1 d . . .
C1 C 0.7021(3) 0.7781(2) 0.24370(18) 0.0521(11) Uani 1 1 d . . .
H1 H 0.7435 0.7966 0.2700 0.063 Uiso 1 1 calc R . .
C2 C 0.7189(3) 0.7915(2) 0.20030(17) 0.0499(11) Uani 1 1 d . . .
H2 H 0.7716 0.8197 0.1970 0.060 Uiso 1 1 calc R . .
C3 C 0.6596(3) 0.7645(2) 0.15956(16) 0.0418(9) Uani 1 1 d . . .
C4 C 0.6777(3) 0.7770(2) 0.11463(16) 0.0423(9) Uani 1 1 d . A .
C5 C 0.6213(3) 0.7466(2) 0.07490(16) 0.0434(9) Uani 1 1 d . . .
C6 C 0.6420(3) 0.7541(2) 0.02957(17) 0.0486(10) Uani 1 1 d . . .
H6 H 0.6951 0.7812 0.0254 0.058 Uiso 1 1 calc R . .
C7 C 0.5873(4) 0.7232(2) -0.00806(18) 0.0550(12) Uani 1 1 d . . .
H7 H 0.6039 0.7269 -0.0380 0.066 Uiso 1 1 calc R . .
C8 C 0.5059(4) 0.6859(2) -0.00269(18) 0.0559(12) Uani 1 1 d . . .
H8 H 0.4667 0.6660 -0.0293 0.067 Uiso 1 1 calc R . .
C9 C 0.4826(3) 0.6779(2) 0.04011(17) 0.0504(11) Uani 1 1 d . . .
H9 H 0.4269 0.6530 0.0430 0.060 Uiso 1 1 calc R . .
C10 C 0.5407(3) 0.7063(2) 0.08066(16) 0.0415(9) Uani 1 1 d . . .
C11 C 0.5211(3) 0.6948(2) 0.12590(16) 0.0411(9) Uani 1 1 d . . .
C12 C 0.5810(3) 0.7225(2) 0.16585(16) 0.0408(9) Uani 1 1 d . . .
C13 C 0.5656(3) 0.7103(2) 0.21168(16) 0.0451(10) Uani 1 1 d . . .
H13 H 0.5128 0.6826 0.2157 0.054 Uiso 1 1 calc R . .
C14 C 0.6234(3) 0.7366(2) 0.25062(17) 0.0462(10) Uani 1 1 d . . .
C15 C 0.6028(3) 0.7229(2) 0.29670(18) 0.0513(11) Uani 1 1 d . . .
H15 H 0.5473 0.6968 0.2981 0.062 Uiso 1 1 calc R . .
C16 C 0.6547(3) 0.7435(3) 0.33736(18) 0.0527(11) Uani 1 1 d . . .
H16 H 0.7110 0.7684 0.3357 0.063 Uiso 1 1 calc R . .
C17 C 0.6340(4) 0.7318(3) 0.38414(18) 0.0566(12) Uani 1 1 d . . .
C18 C 0.5506(4) 0.7011(3) 0.3914(2) 0.0601(13) Uani 1 1 d . . .
H18 H 0.5047 0.6865 0.3655 0.072 Uiso 1 1 calc R . .
C19 C 0.5342(5) 0.6917(3) 0.4367(2) 0.0708(16) Uani 1 1 d . . .
H19 H 0.4775 0.6702 0.4414 0.085 Uiso 1 1 calc R . .
C20 C 0.5995(5) 0.7131(3) 0.4744(2) 0.0771(18) Uani 1 1 d . . .
H20 H 0.5874 0.7070 0.5051 0.093 Uiso 1 1 calc R . .
C21 C 0.6822(5) 0.7435(3) 0.4679(2) 0.0771(17) Uani 1 1 d . . .
H21 H 0.7276 0.7584 0.4940 0.093 Uiso 1 1 calc R . .
C22 C 0.6989(5) 0.7522(3) 0.4226(2) 0.0685(14) Uani 1 1 d . . .
H22 H 0.7564 0.7727 0.4182 0.082 Uiso 1 1 calc R . .
C23 C 0.7557(3) 0.8221(2) 0.10934(17) 0.0473(10) Uani 1 1 d . . .
C24 C 0.8181(3) 0.8615(2) 0.10710(18) 0.0536(11) Uani 1 1 d . A .
C25 C 1.0328(5) 0.8198(4) 0.1673(3) 0.086(2) Uani 0.815(4) 1 d PD A 1
H25A H 0.9730 0.7975 0.1700 0.129 Uiso 0.815(4) 1 calc PR A 1
H25B H 1.0511 0.8535 0.1930 0.129 Uiso 0.815(4) 1 calc PR A 1
H25C H 1.0812 0.7831 0.1687 0.129 Uiso 0.815(4) 1 calc PR A 1
C26 C 1.0221(4) 0.8594(3) 0.1204(3) 0.0671(18) Uani 0.815(4) 1 d PD A 1
H26 H 1.0075 0.8225 0.0955 0.081 Uiso 0.815(4) 1 calc PR A 1
C27 C 1.1150(5) 0.8937(5) 0.1145(4) 0.089(3) Uani 0.815(4) 1 d PD A 1
H27A H 1.1078 0.9151 0.0834 0.134 Uiso 0.815(4) 1 calc PR A 1
H27B H 1.1642 0.8574 0.1179 0.134 Uiso 0.815(4) 1 calc PR A 1
H27C H 1.1324 0.9305 0.1383 0.134 Uiso 0.815(4) 1 calc PR A 1
C28 C 0.9196(5) 0.9237(4) 0.0160(2) 0.0716(19) Uani 0.815(4) 1 d PD A 1
H28A H 0.9754 0.8938 0.0243 0.107 Uiso 0.815(4) 1 calc PR A 1
H28B H 0.9240 0.9515 -0.0119 0.107 Uiso 0.815(4) 1 calc PR A 1
H28C H 0.8635 0.8937 0.0098 0.107 Uiso 0.815(4) 1 calc PR A 1
C29 C 0.9131(4) 0.9738(3) 0.0562(2) 0.0604(15) Uani 0.815(4) 1 d PD A 1
H29 H 0.9689 1.0059 0.0602 0.072 Uiso 0.815(4) 1 calc PR A 1
C30 C 0.8258(5) 1.0202(4) 0.0432(3) 0.0691(18) Uani 0.815(4) 1 d PD A 1
H30A H 0.8211 1.0523 0.0691 0.104 Uiso 0.815(4) 1 calc PR A 1
H30B H 0.7699 0.9899 0.0368 0.104 Uiso 0.815(4) 1 calc PR A 1
H30C H 0.8302 1.0481 0.0153 0.104 Uiso 0.815(4) 1 calc PR A 1
C31 C 0.8237(6) 1.0225(4) 0.1592(3) 0.077(2) Uani 0.815(4) 1 d PD A 1
H31A H 0.7693 0.9911 0.1510 0.116 Uiso 0.815(4) 1 calc PR A 1
H31B H 0.8226 1.0582 0.1347 0.116 Uiso 0.815(4) 1 calc PR A 1
H31C H 0.8214 1.0462 0.1889 0.116 Uiso 0.815(4) 1 calc PR A 1
C32 C 0.9138(4) 0.9787(3) 0.1639(2) 0.0618(16) Uani 0.815(4) 1 d PD A 1
H32 H 0.9134 0.9458 0.1908 0.074 Uiso 0.815(4) 1 calc PR A 1
C33 C 0.9999(6) 1.0258(4) 0.1777(3) 0.080(2) Uani 0.815(4) 1 d PD A 1
H33A H 1.0567 0.9967 0.1807 0.120 Uiso 0.815(4) 1 calc PR A 1
H33B H 0.9979 1.0489 0.2076 0.120 Uiso 0.815(4) 1 calc PR A 1
H33C H 1.0006 1.0621 0.1537 0.120 Uiso 0.815(4) 1 calc PR A 1
C125 C 0.988(2) 0.8772(19) 0.2104(8) 0.086(2) Uani 0.185(4) 1 d PD A 2
H12A H 0.9700 0.9210 0.2246 0.129 Uiso 0.185(4) 1 calc PR A 2
H12B H 1.0413 0.8554 0.2311 0.129 Uiso 0.185(4) 1 calc PR A 2
H12C H 0.9349 0.8441 0.2055 0.129 Uiso 0.185(4) 1 calc PR A 2
C126 C 1.0151(13) 0.8942(13) 0.1641(6) 0.0671(18) Uani 0.185(4) 1 d PD A 2
H126 H 1.0476 0.9408 0.1715 0.081 Uiso 0.185(4) 1 calc PR A 2
C127 C 1.0963(17) 0.8483(19) 0.1559(12) 0.089(3) Uani 0.185(4) 1 d PD A 2
H12D H 1.1157 0.8629 0.1269 0.134 Uiso 0.185(4) 1 calc PR A 2
H12E H 1.0766 0.7984 0.1535 0.134 Uiso 0.185(4) 1 calc PR A 2
H12F H 1.1490 0.8538 0.1820 0.134 Uiso 0.185(4) 1 calc PR A 2
C128 C 0.8995(19) 0.879(2) 0.0170(7) 0.0716(19) Uani 0.185(4) 1 d PD A 2
H12G H 0.8486 0.8502 0.0249 0.107 Uiso 0.185(4) 1 calc PR A 2
H12H H 0.9277 0.8548 -0.0066 0.107 Uiso 0.185(4) 1 calc PR A 2
H12I H 0.8745 0.9252 0.0048 0.107 Uiso 0.185(4) 1 calc PR A 2
C129 C 0.9741(14) 0.8911(12) 0.0608(6) 0.0604(15) Uani 0.185(4) 1 d PD A 2
H129 H 1.0029 0.8435 0.0693 0.072 Uiso 0.185(4) 1 calc PR A 2
C130 C 1.0527(17) 0.9380(15) 0.0503(10) 0.0691(18) Uani 0.185(4) 1 d PD A 2
H13A H 1.1020 0.9416 0.0781 0.104 Uiso 0.185(4) 1 calc PR A 2
H13B H 1.0280 0.9855 0.0413 0.104 Uiso 0.185(4) 1 calc PR A 2
H13C H 1.0788 0.9173 0.0246 0.104 Uiso 0.185(4) 1 calc PR A 2
C131 C 0.808(2) 1.0362(15) 0.0786(10) 0.077(2) Uani 0.185(4) 1 d PD A 2
H13D H 0.8245 1.0265 0.0480 0.116 Uiso 0.185(4) 1 calc PR A 2
H13E H 0.7951 1.0869 0.0812 0.116 Uiso 0.185(4) 1 calc PR A 2
H13F H 0.7526 1.0086 0.0819 0.116 Uiso 0.185(4) 1 calc PR A 2
C132 C 0.8894(17) 1.0152(8) 0.1166(7) 0.0618(16) Uani 0.185(4) 1 d PD A 2
H132 H 0.9447 1.0439 0.1117 0.074 Uiso 0.185(4) 1 calc PR A 2
C133 C 0.870(3) 1.0349(17) 0.1648(9) 0.080(2) Uani 0.185(4) 1 d PD A 2
H13G H 0.9230 1.0194 0.1888 0.120 Uiso 0.185(4) 1 calc PR A 2
H13H H 0.8127 1.0115 0.1698 0.120 Uiso 0.185(4) 1 calc PR A 2
H13I H 0.8630 1.0865 0.1667 0.120 Uiso 0.185(4) 1 calc PR A 2
C34 C 0.4414(3) 0.6538(2) 0.13231(17) 0.0457(10) Uani 1 1 d . . .
C35 C 0.3764(3) 0.6180(2) 0.13971(18) 0.0497(11) Uani 1 1 d . . .
C36 C 0.0771(4) 0.5827(4) 0.1315(3) 0.0820(19) Uani 1 1 d . . .
H36A H 0.0237 0.6153 0.1287 0.123 Uiso 1 1 calc R . .
H36B H 0.0773 0.5509 0.1581 0.123 Uiso 1 1 calc R . .
H36C H 0.0718 0.5545 0.1029 0.123 Uiso 1 1 calc R . .
C37 C 0.1689(4) 0.6257(3) 0.1390(2) 0.0673(15) Uani 1 1 d . . .
H37 H 0.1686 0.6566 0.1668 0.081 Uiso 1 1 calc R . .
C38 C 0.1702(4) 0.6755(4) 0.0975(3) 0.089(2) Uani 1 1 d . . .
H38A H 0.1721 0.6472 0.0695 0.133 Uiso 1 1 calc R . .
H38B H 0.2258 0.7060 0.1042 0.133 Uiso 1 1 calc R . .
H38C H 0.1136 0.7050 0.0925 0.133 Uiso 1 1 calc R . .
C39 C 0.2540(6) 0.4971(4) 0.0663(2) 0.090(2) Uani 1 1 d . . .
H39A H 0.3097 0.5210 0.0592 0.135 Uiso 1 1 calc R . .
H39B H 0.1989 0.5273 0.0566 0.135 Uiso 1 1 calc R . .
H39C H 0.2449 0.4519 0.0494 0.135 Uiso 1 1 calc R . .
C40 C 0.2673(4) 0.4830(3) 0.1186(2) 0.0597(13) Uani 1 1 d . . .
H40 H 0.2101 0.4574 0.1243 0.072 Uiso 1 1 calc R . .
C41 C 0.3502(4) 0.4336(3) 0.1336(3) 0.0772(18) Uani 1 1 d . . .
H41A H 0.3411 0.3902 0.1147 0.116 Uiso 1 1 calc R . .
H41B H 0.3549 0.4214 0.1666 0.116 Uiso 1 1 calc R . .
H41C H 0.4079 0.4573 0.1290 0.116 Uiso 1 1 calc R . .
C42 C 0.3126(4) 0.6147(3) 0.2470(2) 0.0672(14) Uani 1 1 d . . .
H42A H 0.2547 0.6423 0.2385 0.101 Uiso 1 1 calc R . .
H42B H 0.3659 0.6430 0.2413 0.101 Uiso 1 1 calc R . .
H42C H 0.3218 0.6019 0.2801 0.101 Uiso 1 1 calc R . .
C43 C 0.3052(4) 0.5467(3) 0.21741(19) 0.0568(12) Uani 1 1 d . . .
H43 H 0.3684 0.5238 0.2235 0.068 Uiso 1 1 calc R . .
C44 C 0.2366(4) 0.4944(3) 0.2335(2) 0.0678(15) Uani 1 1 d . . .
H44A H 0.2415 0.4980 0.2674 0.102 Uiso 1 1 calc R . .
H44B H 0.2520 0.4459 0.2253 0.102 Uiso 1 1 calc R . .
H44C H 0.1724 0.5059 0.2181 0.102 Uiso 1 1 calc R . .
Si3 Si 0.41568(9) 0.14903(6) 0.14312(5) 0.0452(3) Uani 1 1 d . . .
Si4 Si -0.26039(8) 0.49413(6) 0.13661(4) 0.0395(3) Uani 1 1 d . . .
C51 C 0.1727(3) 0.3059(2) 0.26270(16) 0.0463(10) Uani 1 1 d . . .
H51 H 0.2098 0.2895 0.2910 0.056 Uiso 1 1 calc R . .
C52 C 0.1994(3) 0.2906(2) 0.22167(16) 0.0442(10) Uani 1 1 d . . .
H52 H 0.2543 0.2630 0.2219 0.053 Uiso 1 1 calc R . .
C53 C 0.1477(3) 0.31481(19) 0.17842(15) 0.0376(8) Uani 1 1 d . . .
C54 C 0.1740(3) 0.29878(19) 0.13534(16) 0.0400(9) Uani 1 1 d . . .
C55 C 0.1218(3) 0.3265(2) 0.09311(15) 0.0398(9) Uani 1 1 d . . .
C56 C 0.1482(3) 0.3115(3) 0.04911(17) 0.0496(10) Uani 1 1 d . . .
H56 H 0.2010 0.2821 0.0480 0.059 Uiso 1 1 calc R . .
C57 C 0.0984(4) 0.3388(3) 0.00905(18) 0.0579(12) Uani 1 1 d . . .
H57 H 0.1157 0.3276 -0.0200 0.070 Uiso 1 1 calc R . .
C58 C 0.0214(4) 0.3835(3) 0.01015(18) 0.0584(12) Uani 1 1 d . . .
H58 H -0.0110 0.4041 -0.0180 0.070 Uiso 1 1 calc R . .
C59 C -0.0074(3) 0.3978(3) 0.05112(17) 0.0495(10) Uani 1 1 d . . .
H59 H -0.0606 0.4273 0.0510 0.059 Uiso 1 1 calc R . .
C60 C 0.0412(3) 0.3693(2) 0.09404(15) 0.0403(9) Uani 1 1 d . . .
C61 C 0.0123(3) 0.3823(2) 0.13689(15) 0.0385(9) Uani 1 1 d . . .
C62 C 0.0649(3) 0.35606(19) 0.17899(15) 0.0375(8) Uani 1 1 d . . .
C63 C 0.0382(3) 0.36976(19) 0.22275(15) 0.0381(9) Uani 1 1 d . . .
H63 H -0.0174 0.3962 0.2232 0.046 Uiso 1 1 calc R . .
C64 C 0.0896(3) 0.3461(2) 0.26421(16) 0.0422(9) Uani 1 1 d . . .
C65 C 0.0584(3) 0.3634(2) 0.30765(16) 0.0425(9) Uani 1 1 d . . .
H65 H -0.0017 0.3847 0.3050 0.051 Uiso 1 1 calc R . .
C66 C 0.1063(3) 0.3520(2) 0.35077(16) 0.0474(10) Uani 1 1 d . . .
H66 H 0.1654 0.3291 0.3532 0.057 Uiso 1 1 calc R . .
C67 C 0.0774(4) 0.3712(2) 0.39476(17) 0.0503(11) Uani 1 1 d . . .
C68 C -0.0080(4) 0.4032(2) 0.39690(19) 0.0534(11) Uani 1 1 d . . .
H68 H -0.0514 0.4123 0.3689 0.064 Uiso 1 1 calc R . .
C69 C -0.0308(4) 0.4219(3) 0.4394(2) 0.0652(14) Uani 1 1 d . . .
H69 H -0.0896 0.4433 0.4405 0.078 Uiso 1 1 calc R . .
C70 C 0.0325(5) 0.4091(3) 0.4802(2) 0.0722(17) Uani 1 1 d . . .
H70 H 0.0176 0.4228 0.5093 0.087 Uiso 1 1 calc R . .
C71 C 0.1170(5) 0.3768(3) 0.4790(2) 0.0700(15) Uani 1 1 d . . .
H71 H 0.1598 0.3672 0.5071 0.084 Uiso 1 1 calc R . .
C72 C 0.1392(4) 0.3584(3) 0.43645(18) 0.0625(13) Uani 1 1 d . . .
H72 H 0.1978 0.3364 0.4357 0.075 Uiso 1 1 calc R . .
C73 C 0.2542(3) 0.2548(2) 0.13489(15) 0.0418(9) Uani 1 1 d . . .
C74 C 0.3215(3) 0.2159(2) 0.13633(16) 0.0455(10) Uani 1 1 d . . .
C75 C 0.5482(4) 0.2628(3) 0.1401(3) 0.0749(17) Uani 1 1 d . . .
H75A H 0.5804 0.2601 0.1727 0.112 Uiso 1 1 calc R . .
H75B H 0.4916 0.2919 0.1379 0.112 Uiso 1 1 calc R . .
H75C H 0.5901 0.2842 0.1212 0.112 Uiso 1 1 calc R . .
C76 C 0.5210(3) 0.1877(3) 0.1220(2) 0.0577(12) Uani 1 1 d . . .
H76 H 0.5023 0.1921 0.0874 0.069 Uiso 1 1 calc R . .
C77 C 0.6065(4) 0.1380(3) 0.1307(3) 0.0798(19) Uani 1 1 d . . .
H77A H 0.6548 0.1564 0.1145 0.120 Uiso 1 1 calc R . .
H77B H 0.5875 0.0904 0.1189 0.120 Uiso 1 1 calc R . .
H77C H 0.6316 0.1355 0.1642 0.120 Uiso 1 1 calc R . .
C78 C 0.2862(4) 0.0358(3) 0.1226(2) 0.0657(14) Uani 1 1 d . . .
H78A H 0.2334 0.0689 0.1205 0.099 Uiso 1 1 calc R . .
H78B H 0.3069 0.0214 0.1552 0.099 Uiso 1 1 calc R . .
H78C H 0.2664 -0.0062 0.1035 0.099 Uiso 1 1 calc R . .
C79 C 0.3675(4) 0.0725(2) 0.10497(19) 0.0551(12) Uani 1 1 d . . .
H79 H 0.4190 0.0368 0.1062 0.066 Uiso 1 1 calc R . .
C80 C 0.3373(5) 0.0951(3) 0.0542(2) 0.0733(16) Uani 1 1 d . . .
H80A H 0.2874 0.0635 0.0388 0.110 Uiso 1 1 calc R . .
H80B H 0.3910 0.0922 0.0383 0.110 Uiso 1 1 calc R . .
H80C H 0.3141 0.1441 0.0530 0.110 Uiso 1 1 calc R . .
C81 C 0.4703(4) 0.1839(3) 0.24025(19) 0.0656(14) Uani 1 1 d . . .
H81A H 0.4699 0.1688 0.2724 0.098 Uiso 1 1 calc R . .
H81B H 0.4298 0.2255 0.2328 0.098 Uiso 1 1 calc R . .
H81C H 0.5345 0.1961 0.2371 0.098 Uiso 1 1 calc R . .
C82 C 0.4340(4) 0.1231(2) 0.20651(18) 0.0535(11) Uani 1 1 d . . .
H82 H 0.3705 0.1107 0.2128 0.064 Uiso 1 1 calc R . .
C83 C 0.4944(4) 0.0561(3) 0.2180(2) 0.0668(14) Uani 1 1 d . . .
H83A H 0.5601 0.0675 0.2176 0.100 Uiso 1 1 calc R . .
H83B H 0.4727 0.0192 0.1948 0.100 Uiso 1 1 calc R . .
H83C H 0.4888 0.0388 0.2491 0.100 Uiso 1 1 calc R . .
C84 C -0.0732(3) 0.4209(2) 0.13755(15) 0.0407(9) Uani 1 1 d . . .
C85 C -0.1456(3) 0.4507(2) 0.13843(15) 0.0418(9) Uani 1 1 d . . .
C86 C -0.1760(3) 0.6223(2) 0.17468(17) 0.0515(11) Uani 1 1 d . . .
H86A H -0.1150 0.5984 0.1784 0.077 Uiso 1 1 calc R . .
H86B H -0.2037 0.6138 0.2024 0.077 Uiso 1 1 calc R . .
H86C H -0.1676 0.6734 0.1708 0.077 Uiso 1 1 calc R . .
C87 C -0.2411(3) 0.5928(2) 0.13162(15) 0.0398(9) Uani 1 1 d . . .
H87 H -0.3033 0.6167 0.1294 0.048 Uiso 1 1 calc R . .
C88 C -0.2032(3) 0.6113(2) 0.08768(17) 0.0485(10) Uani 1 1 d . . .
H88A H -0.1915 0.6625 0.0869 0.073 Uiso 1 1 calc R . .
H88B H -0.2492 0.5977 0.0601 0.073 Uiso 1 1 calc R . .
H88C H -0.1444 0.5855 0.0878 0.073 Uiso 1 1 calc R . .
C89 C -0.4278(4) 0.5048(3) 0.06791(19) 0.0615(13) Uani 1 1 d . . .
H89A H -0.4072 0.5493 0.0555 0.092 Uiso 1 1 calc R . .
H89B H -0.4586 0.5152 0.0943 0.092 Uiso 1 1 calc R . .
H89C H -0.4720 0.4805 0.0434 0.092 Uiso 1 1 calc R . .
C90 C -0.3431(3) 0.4573(2) 0.08406(17) 0.0493(10) Uani 1 1 d . . .
H90 H -0.3680 0.4116 0.0943 0.059 Uiso 1 1 calc R . .
C91 C -0.2947(4) 0.4390(3) 0.04356(19) 0.0640(14) Uani 1 1 d . . .
H91A H -0.3362 0.4508 0.0141 0.096 Uiso 1 1 calc R . .
H91B H -0.2804 0.3881 0.0442 0.096 Uiso 1 1 calc R . .
H91C H -0.2364 0.4663 0.0463 0.096 Uiso 1 1 calc R . .
C92 C -0.2292(4) 0.4652(3) 0.23524(19) 0.0660(14) Uani 1 1 d . . .
H92A H -0.2094 0.5136 0.2448 0.099 Uiso 1 1 calc R . .
H92B H -0.1752 0.4383 0.2289 0.099 Uiso 1 1 calc R . .
H92C H -0.2545 0.4419 0.2603 0.099 Uiso 1 1 calc R . .
C93 C -0.3047(3) 0.4682(3) 0.19124(17) 0.0514(11) Uani 1 1 d . . .
H93 H -0.3290 0.4186 0.1859 0.062 Uiso 1 1 calc R . .
C94 C -0.3884(4) 0.5134(3) 0.1990(2) 0.0689(15) Uani 1 1 d . . .
H94A H -0.4144 0.4938 0.2250 0.103 Uiso 1 1 calc R . .
H94B H -0.4367 0.5131 0.1706 0.103 Uiso 1 1 calc R . .
H94C H -0.3676 0.5623 0.2063 0.103 Uiso 1 1 calc R . .

loop_
_atom_site_aniso_label
_atom_site_aniso_U_11
_atom_site_aniso_U_22
_atom_site_aniso_U_33
_atom_site_aniso_U_23
_atom_site_aniso_U_13
_atom_site_aniso_U_12
Si1 0.0501(7) 0.0408(6) 0.0623(8) -0.0041(5) 0.0158(6) -0.0161(5)
Si2 0.0441(7) 0.0369(6) 0.0687(8) 0.0054(5) 0.0097(6) -0.0104(5)
C1 0.052(3) 0.042(2) 0.062(3) -0.009(2) 0.009(2) -0.005(2)
C2 0.046(2) 0.039(2) 0.067(3) -0.004(2) 0.016(2) -0.0075(19)
C3 0.041(2) 0.0279(18) 0.058(3) -0.0028(17) 0.0134(18) -0.0013(16)
C4 0.038(2) 0.0249(18) 0.066(3) -0.0011(17) 0.0155(19) -0.0026(16)
C5 0.044(2) 0.0268(18) 0.059(3) 0.0023(17) 0.0109(19) 0.0009(17)
C6 0.051(3) 0.032(2) 0.064(3) 0.0103(19) 0.014(2) 0.0023(18)
C7 0.070(3) 0.040(2) 0.054(3) 0.009(2) 0.010(2) 0.005(2)
C8 0.064(3) 0.040(2) 0.060(3) 0.004(2) -0.001(2) -0.001(2)
C9 0.052(3) 0.037(2) 0.059(3) 0.0069(19) 0.003(2) -0.0054(19)
C10 0.041(2) 0.0256(18) 0.057(3) 0.0047(16) 0.0081(18) 0.0018(16)
C11 0.035(2) 0.0262(18) 0.062(3) 0.0029(17) 0.0098(18) 0.0004(15)
C12 0.034(2) 0.0267(18) 0.062(3) 0.0012(17) 0.0115(18) 0.0042(15)
C13 0.042(2) 0.033(2) 0.062(3) 0.0040(18) 0.0138(19) 0.0023(17)
C14 0.048(2) 0.034(2) 0.058(3) 0.0019(18) 0.014(2) 0.0073(18)
C15 0.052(3) 0.037(2) 0.066(3) 0.005(2) 0.014(2) 0.0089(19)
C16 0.052(3) 0.045(2) 0.062(3) 0.001(2) 0.013(2) 0.013(2)
C17 0.067(3) 0.042(2) 0.063(3) 0.004(2) 0.019(2) 0.018(2)
C18 0.066(3) 0.046(3) 0.068(3) 0.009(2) 0.014(2) 0.018(2)
C19 0.088(4) 0.052(3) 0.079(4) 0.013(3) 0.034(3) 0.022(3)
C20 0.114(5) 0.058(3) 0.065(4) 0.008(3) 0.030(4) 0.023(3)
C21 0.101(5) 0.067(4) 0.066(4) -0.006(3) 0.022(3) 0.008(3)
C22 0.081(4) 0.061(3) 0.064(3) -0.003(3) 0.017(3) 0.009(3)
C23 0.047(2) 0.034(2) 0.065(3) -0.0027(19) 0.020(2) -0.0053(19)
C24 0.053(3) 0.042(2) 0.070(3) -0.009(2) 0.023(2) -0.013(2)
C25 0.060(4) 0.077(5) 0.117(7) 0.041(5) 0.008(4) 0.011(4)
C26 0.048(3) 0.055(4) 0.100(5) 0.004(3) 0.016(3) -0.006(3)
C27 0.044(4) 0.089(6) 0.137(8) 0.011(5) 0.020(4) 0.004(4)
C28 0.074(4) 0.075(5) 0.069(4) -0.003(4) 0.021(3) -0.011(4)
C29 0.061(4) 0.049(3) 0.074(4) 0.004(3) 0.022(3) -0.016(3)
C30 0.072(4) 0.051(3) 0.082(5) 0.002(3) 0.007(3) -0.003(3)
C31 0.087(5) 0.065(4) 0.080(5) -0.017(4) 0.018(4) 0.000(4)
C32 0.070(4) 0.045(3) 0.068(4) -0.003(3) 0.008(3) -0.008(3)
C33 0.092(5) 0.064(4) 0.081(5) -0.016(4) 0.008(4) -0.027(4)
C125 0.060(4) 0.077(5) 0.117(7) 0.041(5) 0.008(4) 0.011(4)
C126 0.048(3) 0.055(4) 0.100(5) 0.004(3) 0.016(3) -0.006(3)
C127 0.044(4) 0.089(6) 0.137(8) 0.011(5) 0.020(4) 0.004(4)
C128 0.074(4) 0.075(5) 0.069(4) -0.003(4) 0.021(3) -0.011(4)
C129 0.061(4) 0.049(3) 0.074(4) 0.004(3) 0.022(3) -0.016(3)
C130 0.072(4) 0.051(3) 0.082(5) 0.002(3) 0.007(3) -0.003(3)
C131 0.087(5) 0.065(4) 0.080(5) -0.017(4) 0.018(4) 0.000(4)
C132 0.070(4) 0.045(3) 0.068(4) -0.003(3) 0.008(3) -0.008(3)
C133 0.092(5) 0.064(4) 0.081(5) -0.016(4) 0.008(4) -0.027(4)
C34 0.044(2) 0.031(2) 0.061(3) 0.0041(18) 0.0075(19) -0.0005(17)
C35 0.044(2) 0.037(2) 0.068(3) 0.006(2) 0.009(2) -0.0060(19)
C36 0.047(3) 0.079(4) 0.118(5) 0.024(4) 0.008(3) -0.013(3)
C37 0.048(3) 0.053(3) 0.099(4) 0.011(3) 0.009(3) -0.003(2)
C38 0.058(3) 0.071(4) 0.130(6) 0.039(4) 0.000(3) -0.007(3)
C39 0.119(6) 0.078(4) 0.074(4) -0.016(3) 0.020(4) -0.044(4)
C40 0.056(3) 0.051(3) 0.074(3) -0.005(2) 0.016(2) -0.019(2)
C41 0.070(4) 0.051(3) 0.117(5) -0.022(3) 0.032(3) -0.018(3)
C42 0.078(4) 0.046(3) 0.080(4) -0.003(3) 0.022(3) -0.014(3)
C43 0.060(3) 0.041(2) 0.069(3) 0.006(2) 0.012(2) -0.010(2)
C44 0.088(4) 0.046(3) 0.072(4) 0.004(2) 0.021(3) -0.022(3)
Si3 0.0452(6) 0.0339(6) 0.0580(7) 0.0018(5) 0.0133(5) 0.0069(5)
Si4 0.0377(6) 0.0327(5) 0.0483(6) 0.0028(4) 0.0089(5) 0.0019(4)
C51 0.053(3) 0.033(2) 0.052(3) 0.0011(18) 0.008(2) 0.0059(18)
C52 0.048(2) 0.0302(19) 0.056(3) -0.0004(17) 0.0128(19) 0.0103(17)
C53 0.036(2) 0.0251(17) 0.053(2) -0.0018(16) 0.0109(17) -0.0021(15)
C54 0.041(2) 0.0235(17) 0.058(3) -0.0020(16) 0.0136(18) 0.0006(15)
C55 0.034(2) 0.0323(19) 0.054(2) -0.0001(17) 0.0102(17) -0.0069(16)
C56 0.046(2) 0.048(2) 0.057(3) -0.004(2) 0.018(2) -0.004(2)
C57 0.054(3) 0.072(3) 0.052(3) 0.001(2) 0.018(2) -0.007(2)
C58 0.053(3) 0.070(3) 0.052(3) 0.013(2) 0.011(2) -0.004(2)
C59 0.039(2) 0.050(2) 0.058(3) 0.006(2) 0.0069(19) -0.0025(19)
C60 0.037(2) 0.0318(19) 0.053(2) 0.0002(17) 0.0119(17) -0.0054(16)
C61 0.034(2) 0.0261(17) 0.056(2) -0.0003(16) 0.0103(17) -0.0059(15)
C62 0.040(2) 0.0228(17) 0.052(2) -0.0027(15) 0.0139(17) -0.0062(15)
C63 0.0348(19) 0.0252(17) 0.055(2) -0.0043(16) 0.0100(17) 0.0001(15)
C64 0.048(2) 0.0272(18) 0.054(2) -0.0037(17) 0.0154(19) -0.0047(16)
C65 0.045(2) 0.0272(18) 0.058(3) -0.0019(17) 0.0158(19) -0.0020(16)
C66 0.055(3) 0.034(2) 0.057(3) -0.0029(18) 0.018(2) 0.0006(19)
C67 0.064(3) 0.036(2) 0.055(3) -0.0046(19) 0.020(2) -0.011(2)
C68 0.057(3) 0.041(2) 0.067(3) -0.010(2) 0.025(2) -0.016(2)
C69 0.075(4) 0.050(3) 0.079(4) -0.016(3) 0.036(3) -0.019(3)
C70 0.099(5) 0.059(3) 0.067(4) -0.019(3) 0.038(3) -0.028(3)
C71 0.084(4) 0.069(4) 0.057(3) -0.009(3) 0.015(3) -0.015(3)
C72 0.078(4) 0.055(3) 0.058(3) -0.004(2) 0.022(3) -0.013(3)
C73 0.043(2) 0.0325(19) 0.051(2) -0.0025(17) 0.0128(18) -0.0024(17)
C74 0.048(2) 0.035(2) 0.055(3) -0.0036(18) 0.0120(19) 0.0046(18)
C75 0.056(3) 0.052(3) 0.118(5) 0.014(3) 0.022(3) -0.006(2)
C76 0.049(3) 0.048(3) 0.079(3) 0.011(2) 0.019(2) 0.010(2)
C77 0.052(3) 0.065(4) 0.128(6) 0.021(4) 0.030(3) 0.008(3)
C78 0.064(3) 0.047(3) 0.087(4) -0.012(3) 0.014(3) -0.007(2)
C79 0.057(3) 0.039(2) 0.072(3) -0.010(2) 0.018(2) 0.008(2)
C80 0.086(4) 0.066(3) 0.069(4) -0.020(3) 0.017(3) -0.003(3)
C81 0.078(4) 0.051(3) 0.063(3) -0.002(2) 0.000(3) 0.010(3)
C82 0.057(3) 0.041(2) 0.061(3) 0.007(2) 0.007(2) 0.003(2)
C83 0.078(4) 0.040(3) 0.077(4) 0.009(2) 0.001(3) 0.006(2)
C84 0.042(2) 0.0312(19) 0.049(2) 0.0003(16) 0.0096(17) -0.0041(17)
C85 0.038(2) 0.036(2) 0.053(2) 0.0009(17) 0.0098(17) 0.0007(17)
C86 0.050(3) 0.038(2) 0.064(3) -0.001(2) 0.006(2) -0.0015(19)
C87 0.036(2) 0.0334(19) 0.050(2) 0.0011(16) 0.0095(17) 0.0027(16)
C88 0.046(2) 0.041(2) 0.060(3) 0.0048(19) 0.014(2) -0.0028(19)
C89 0.054(3) 0.062(3) 0.063(3) -0.002(2) -0.002(2) -0.003(2)
C90 0.050(3) 0.037(2) 0.059(3) 0.0002(19) 0.007(2) -0.0045(19)
C91 0.066(3) 0.066(3) 0.058(3) -0.016(2) 0.008(2) -0.011(3)
C92 0.071(3) 0.065(3) 0.065(3) 0.017(3) 0.020(3) 0.012(3)
C93 0.046(2) 0.053(3) 0.056(3) 0.008(2) 0.013(2) -0.001(2)
C94 0.060(3) 0.087(4) 0.064(3) 0.013(3) 0.022(3) 0.014(3)

loop_
_atom_type_symbol
_atom_type_description
_atom_type_scat_dispersion_real
_atom_type_scat_dispersion_imag
_atom_type_scat_source
C C 0.0181 0.0091 'International Tables Vol C Tables 4.2.6.8 and 6.1.1.4'
H H 0.0000 0.0000 'International Tables Vol C Tables 4.2.6.8 and 6.1.1.4'
Si Si 0.2541 0.3302 'International Tables Vol C Tables 4.2.6.8 and 6.1.1.4'

loop_
_geom_angle_atom_site_label_1
_geom_angle_atom_site_label_2
_geom_angle_atom_site_label_3
_geom_angle
_geom_angle_publ_flag
C26 SI1 C24 104.5(3) y
C26 SI1 C132 142.5(8) y
C24 SI1 C132 111.9(8) y
C26 SI1 C129 59.6(8) y
C24 SI1 C129 101.9(6) y
C132 SI1 C129 118.8(10) y
C26 SI1 C32 114.8(3) y
C24 SI1 C32 104.2(3) y
C132 SI1 C32 47.9(7) y
C129 SI1 C32 153.9(6) y
C26 SI1 C29 111.5(3) y
C24 SI1 C29 109.3(3) y
C132 SI1 C29 64.9(7) y
C129 SI1 C29 56.2(7) y
C32 SI1 C29 112.0(3) y
C26 SI1 C126 45.6(7) y
C24 SI1 C126 110.9(8) y
C132 SI1 C126 110.0(10) y
C129 SI1 C126 102.9(9) y
C32 SI1 C126 69.6(7) y
C29 SI1 C126 137.9(7) y
C35 SI2 C40 107.4(2) y
C35 SI2 C43 106.4(2) y
C40 SI2 C43 110.5(2) y
C35 SI2 C37 107.2(2) y
C40 SI2 C37 113.6(3) y
C43 SI2 C37 111.3(3) y
C2 C1 C14 121.4(4) y
C2 C1 H1 119.3 ?
C14 C1 H1 119.3 ?
C1 C2 C3 121.8(4) y
C1 C2 H2 119.1 ?
C3 C2 H2 119.1 ?
C4 C3 C2 122.1(4) y
C4 C3 C12 120.3(4) y
C2 C3 C12 117.6(4) y
C3 C4 C5 121.3(4) y
C3 C4 C23 118.9(4) y
C5 C4 C23 119.8(4) y
C4 C5 C6 122.3(4) y
C4 C5 C10 118.8(4) y
C6 C5 C10 118.9(4) y
C7 C6 C5 121.1(4) y
C7 C6 H6 119.5 ?
C5 C6 H6 119.5 ?
C6 C7 C8 120.0(5) y
C6 C7 H7 120.0 ?
C8 C7 H7 120.0 ?
C9 C8 C7 120.9(5) y
C9 C8 H8 119.6 ?
C7 C8 H8 119.6 ?
C8 C9 C10 120.7(4) y
C8 C9 H9 119.6 ?
C10 C9 H9 119.6 ?
C11 C10 C9 121.8(4) y
C11 C10 C5 120.0(4) y
C9 C10 C5 118.2(4) y
C10 C11 C12 120.8(4) y
C10 C11 C34 120.7(4) y
C12 C11 C34 118.5(4) y
C13 C12 C11 122.5(4) y
C13 C12 C3 118.8(4) y
C11 C12 C3 118.7(4) y
C14 C13 C12 122.9(4) y
C14 C13 H13 118.6 ?
C12 C13 H13 118.6 ?
C13 C14 C1 117.5(4) y
C13 C14 C15 120.1(4) y
C1 C14 C15 122.3(4) y
C16 C15 C14 126.0(5) y
C16 C15 H15 117.0 ?
C14 C15 H15 117.0 ?
C15 C16 C17 126.9(5) y
C15 C16 H16 116.5 ?
C17 C16 H16 116.5 ?
C22 C17 C18 118.2(5) y
C22 C17 C16 119.2(5) y
C18 C17 C16 122.6(5) y
C17 C18 C19 120.2(6) y
C17 C18 H18 119.9 ?
C19 C18 H18 119.9 ?
C20 C19 C18 120.5(6) y
C20 C19 H19 119.7 ?
C18 C19 H19 119.7 ?
C21 C20 C19 120.1(6) y
C21 C20 H20 119.9 ?
C19 C20 H20 119.9 ?
C20 C21 C22 119.2(6) y
C20 C21 H21 120.4 ?
C22 C21 H21 120.4 ?
C17 C22 C21 121.7(6) y
C17 C22 H22 119.1 ?
C21 C22 H22 119.1 ?
C24 C23 C4 176.0(5) y
C23 C24 SI1 172.2(5) y
C26 C25 H25A 109.5 ?
C26 C25 H25B 109.5 ?
H25A C25 H25B 109.5 ?
C26 C25 H25C 109.5 ?
H25A C25 H25C 109.5 ?
H25B C25 H25C 109.5 ?
C27 C26 C25 111.0(6) y
C27 C26 SI1 114.6(5) y
C25 C26 SI1 111.6(5) y
C27 C26 H26 106.4 ?
C25 C26 H26 106.4 ?
SI1 C26 H26 106.4 ?
C26 C27 H27A 109.5 ?
C26 C27 H27B 109.5 ?
H27A C27 H27B 109.5 ?
C26 C27 H27C 109.5 ?
H27A C27 H27C 109.5 ?
H27B C27 H27C 109.5 ?
C29 C28 H28A 109.5 ?
C29 C28 H28B 109.5 ?
H28A C28 H28B 109.5 ?
C29 C28 H28C 109.5 ?
H28A C28 H28C 109.5 ?
H28B C28 H28C 109.5 ?
C28 C29 C30 109.3(6) y
C28 C29 SI1 109.2(4) y
C30 C29 SI1 115.7(5) y
C28 C29 H29 107.5 ?
C30 C29 H29 107.5 ?
SI1 C29 H29 107.5 ?
C29 C30 H30A 109.5 ?
C29 C30 H30B 109.5 ?
H30A C30 H30B 109.5 ?
C29 C30 H30C 109.5 ?
H30A C30 H30C 109.5 ?
H30B C30 H30C 109.5 ?
C32 C31 H31A 109.5 ?
C32 C31 H31B 109.5 ?
H31A C31 H31B 109.5 ?
C32 C31 H31C 109.5 ?
H31A C31 H31C 109.5 ?
H31B C31 H31C 109.5 ?
C33 C32 C31 110.9(6) y
C33 C32 SI1 112.5(5) y
C31 C32 SI1 114.6(5) y
C33 C32 H32 106.0 ?
C31 C32 H32 106.0 ?
SI1 C32 H32 106.0 ?
C32 C33 H33A 109.5 ?
C32 C33 H33B 109.5 ?
H33A C33 H33B 109.5 ?
C32 C33 H33C 109.5 ?
H33A C33 H33C 109.5 ?
H33B C33 H33C 109.5 ?
C126 C125 H12A 109.5 ?
C126 C125 H12B 109.5 ?
H12A C125 H12B 109.5 ?
C126 C125 H12C 109.5 ?
H12A C125 H12C 109.5 ?
H12B C125 H12C 109.5 ?
C125 C126 C127 111.1(18) y
C125 C126 SI1 120.1(14) y
C127 C126 SI1 118.8(15) y
C125 C126 H126 100.6 ?
C127 C126 H126 100.6 ?
SI1 C126 H126 100.6 ?
C126 C127 H12D 109.5 ?
C126 C127 H12E 109.5 ?
H12D C127 H12E 109.5 ?
C126 C127 H12F 109.5 ?
H12D C127 H12F 109.5 ?
H12E C127 H12F 109.5 ?
C129 C128 H12G 109.5 ?
C129 C128 H12H 109.5 ?
H12G C128 H12H 109.5 ?
C129 C128 H12I 109.5 ?
H12G C128 H12I 109.5 ?
H12H C128 H12I 109.5 ?
C130 C129 C128 111.0(18) y
C130 C129 SI1 114.9(14) y
C128 C129 SI1 112.1(14) y
C130 C129 H129 106.0 ?
C128 C129 H129 106.0 ?
SI1 C129 H129 106.0 ?
C129 C130 H13A 109.5 ?
C129 C130 H13B 109.5 ?
H13A C130 H13B 109.5 ?
C129 C130 H13C 109.5 ?
H13A C130 H13C 109.5 ?
H13B C130 H13C 109.5 ?
C132 C131 H13D 109.5 ?
C132 C131 H13E 109.5 ?
H13D C131 H13E 109.5 ?
C132 C131 H13F 109.5 ?
H13D C131 H13F 109.5 ?
H13E C131 H13F 109.5 ?
C131 C132 C133 111(2) y
C131 C132 SI1 111.6(14) y
C133 C132 SI1 113.0(15) y
C131 C132 H132 106.9 ?
C133 C132 H132 106.9 ?
SI1 C132 H132 106.9 ?
C132 C133 H13G 109.5 ?
C132 C133 H13H 109.5 ?
H13G C133 H13H 109.5 ?
C132 C133 H13I 109.5 ?
H13G C133 H13I 109.5 ?
H13H C133 H13I 109.5 ?
C35 C34 C11 176.9(5) y
C34 C35 SI2 176.8(5) y
C37 C36 H36A 109.5 ?
C37 C36 H36B 109.5 ?
H36A C36 H36B 109.5 ?
C37 C36 H36C 109.5 ?
H36A C36 H36C 109.5 ?
H36B C36 H36C 109.5 ?
C38 C37 C36 110.3(5) y
C38 C37 SI2 113.8(4) y
C36 C37 SI2 112.3(4) y
C38 C37 H37 106.7 ?
C36 C37 H37 106.7 ?
SI2 C37 H37 106.7 ?
C37 C38 H38A 109.5 ?
C37 C38 H38B 109.5 ?
H38A C38 H38B 109.5 ?
C37 C38 H38C 109.5 ?
H38A C38 H38C 109.5 ?
H38B C38 H38C 109.5 ?
C40 C39 H39A 109.5 ?
C40 C39 H39B 109.5 ?
H39A C39 H39B 109.5 ?
C40 C39 H39C 109.5 ?
H39A C39 H39C 109.5 ?
H39B C39 H39C 109.5 ?
C41 C40 C39 109.8(5) y
C41 C40 SI2 112.9(4) y
C39 C40 SI2 112.4(4) y
C41 C40 H40 107.1 ?
C39 C40 H40 107.1 ?
SI2 C40 H40 107.1 ?
C40 C41 H41A 109.5 ?
C40 C41 H41B 109.5 ?
H41A C41 H41B 109.5 ?
C40 C41 H41C 109.5 ?
H41A C41 H41C 109.5 ?
H41B C41 H41C 109.5 ?
C43 C42 H42A 109.5 ?
C43 C42 H42B 109.5 ?
H42A C42 H42B 109.5 ?
C43 C42 H42C 109.5 ?
H42A C42 H42C 109.5 ?
H42B C42 H42C 109.5 ?
C44 C43 C42 110.1(5) y
C44 C43 SI2 113.4(4) y
C42 C43 SI2 111.7(4) y
C44 C43 H43 107.1 ?
C42 C43 H43 107.1 ?
SI2 C43 H43 107.1 ?
C43 C44 H44A 109.5 ?
C43 C44 H44B 109.5 ?
H44A C44 H44B 109.5 ?
C43 C44 H44C 109.5 ?
H44A C44 H44C 109.5 ?
H44B C44 H44C 109.5 ?
C74 SI3 C79 105.9(2) y
C74 SI3 C82 104.5(2) y
C79 SI3 C82 110.7(2) y
C74 SI3 C76 109.2(2) y
C79 SI3 C76 109.7(2) y
C82 SI3 C76 116.3(2) y
C85 SI4 C87 106.97(19) y
C85 SI4 C93 107.9(2) y
C87 SI4 C93 113.4(2) y
C85 SI4 C90 107.1(2) y
C87 SI4 C90 112.2(2) y
C93 SI4 C90 108.9(2) y
C52 C51 C64 121.3(4) y
C52 C51 H51 119.3 ?
C64 C51 H51 119.3 ?
C51 C52 C53 121.8(4) y
C51 C52 H52 119.1 ?
C53 C52 H52 119.1 ?
C54 C53 C52 122.5(4) y
C54 C53 C62 119.4(4) y
C52 C53 C62 118.0(4) y
C53 C54 C55 120.3(4) y
C53 C54 C73 119.1(4) y
C55 C54 C73 120.6(4) y
C54 C55 C60 119.9(4) y
C54 C55 C56 121.1(4) y
C60 C55 C56 119.0(4) y
C57 C56 C55 120.6(4) y
C57 C56 H56 119.7 ?
C55 C56 H56 119.7 ?
C56 C57 C58 120.4(5) y
C56 C57 H57 119.8 ?
C58 C57 H57 119.8 ?
C59 C58 C57 120.9(5) y
C59 C58 H58 119.6 ?
C57 C58 H58 119.6 ?
C58 C59 C60 120.9(4) y
C58 C59 H59 119.6 ?
C60 C59 H59 119.6 ?
C61 C60 C59 122.2(4) y
C61 C60 C55 119.6(4) y
C59 C60 C55 118.1(4) y
C62 C61 C60 120.6(4) y
C62 C61 C84 119.5(4) y
C60 C61 C84 119.8(4) y
C61 C62 C63 121.6(4) y
C61 C62 C53 119.9(4) y
C63 C62 C53 118.5(4) y
C64 C63 C62 122.5(4) y
C64 C63 H63 118.8 ?
C62 C63 H63 118.8 ?
C63 C64 C51 117.9(4) y
C63 C64 C65 119.2(4) y
C51 C64 C65 122.9(4) y
C66 C65 C64 126.2(4) y
C66 C65 H65 116.9 ?
C64 C65 H65 116.9 ?
C65 C66 C67 126.9(4) y
C65 C66 H66 116.6 ?
C67 C66 H66 116.6 ?
C68 C67 C72 118.1(5) y
C68 C67 C66 123.2(5) y
C72 C67 C66 118.6(5) y
C69 C68 C67 120.9(5) y
C69 C68 H68 119.6 ?
C67 C68 H68 119.6 ?
C70 C69 C68 119.7(6) y
C70 C69 H69 120.2 ?
C68 C69 H69 120.2 ?
C71 C70 C69 120.4(5) y
C71 C70 H70 119.8 ?
C69 C70 H70 119.8 ?
C70 C71 C72 119.5(6) y
C70 C71 H71 120.2 ?
C72 C71 H71 120.2 ?
C71 C72 C67 121.4(6) y
C71 C72 H72 119.3 ?
C67 C72 H72 119.3 ?
C74 C73 C54 177.0(5) y
C73 C74 SI3 172.5(4) y
C76 C75 H75A 109.5 ?
C76 C75 H75B 109.5 ?
H75A C75 H75B 109.5 ?
C76 C75 H75C 109.5 ?
H75A C75 H75C 109.5 ?
H75B C75 H75C 109.5 ?
C75 C76 C77 110.8(5) y
C75 C76 SI3 114.4(4) y
C77 C76 SI3 112.8(4) y
C75 C76 H76 106.0 ?
C77 C76 H76 106.0 ?
SI3 C76 H76 106.0 ?
C76 C77 H77A 109.5 ?
C76 C77 H77B 109.5 ?
H77A C77 H77B 109.5 ?
C76 C77 H77C 109.5 ?
H77A C77 H77C 109.5 ?
H77B C77 H77C 109.5 ?
C79 C78 H78A 109.5 ?
C79 C78 H78B 109.5 ?
H78A C78 H78B 109.5 ?
C79 C78 H78C 109.5 ?
H78A C78 H78C 109.5 ?
H78B C78 H78C 109.5 ?
C80 C79 C78 110.5(5) y
C80 C79 SI3 111.7(4) y
C78 C79 SI3 111.8(4) y
C80 C79 H79 107.5 ?
C78 C79 H79 107.5 ?
SI3 C79 H79 107.5 ?
C79 C80 H80A 109.5 ?
C79 C80 H80B 109.5 ?
H80A C80 H80B 109.5 ?
C79 C80 H80C 109.5 ?
H80A C80 H80C 109.5 ?
H80B C80 H80C 109.5 ?
C82 C81 H81A 109.5 ?
C82 C81 H81B 109.5 ?
H81A C81 H81B 109.5 ?
C82 C81 H81C 109.5 ?
H81A C81 H81C 109.5 ?
H81B C81 H81C 109.5 ?
C81 C82 C83 110.9(4) y
C81 C82 SI3 113.9(3) y
C83 C82 SI3 113.5(4) y
C81 C82 H82 105.9 ?
C83 C82 H82 105.9 ?
SI3 C82 H82 105.9 ?
C82 C83 H83A 109.5 ?
C82 C83 H83B 109.5 ?
H83A C83 H83B 109.5 ?
C82 C83 H83C 109.5 ?
H83A C83 H83C 109.5 ?
H83B C83 H83C 109.5 ?
C85 C84 C61 177.7(4) y
C84 C85 SI4 176.7(4) y
C87 C86 H86A 109.5 ?
C87 C86 H86B 109.5 ?
H86A C86 H86B 109.5 ?
C87 C86 H86C 109.5 ?
H86A C86 H86C 109.5 ?
H86B C86 H86C 109.5 ?
C88 C87 C86 110.1(4) y
C88 C87 SI4 111.8(3) y
C86 C87 SI4 111.8(3) y
C88 C87 H87 107.7 ?
C86 C87 H87 107.7 ?
SI4 C87 H87 107.7 ?
C87 C88 H88A 109.5 ?
C87 C88 H88B 109.5 ?
H88A C88 H88B 109.5 ?
C87 C88 H88C 109.5 ?
H88A C88 H88C 109.5 ?
H88B C88 H88C 109.5 ?
C90 C89 H89A 109.5 ?
C90 C89 H89B 109.5 ?
H89A C89 H89B 109.5 ?
C90 C89 H89C 109.5 ?
H89A C89 H89C 109.5 ?
H89B C89 H89C 109.5 ?
C91 C90 C89 110.8(4) y
C91 C90 SI4 113.4(3) y
C89 C90 SI4 112.9(3) y
C91 C90 H90 106.4 ?
C89 C90 H90 106.4 ?
SI4 C90 H90 106.4 ?
C90 C91 H91A 109.5 ?
C90 C91 H91B 109.5 ?
H91A C91 H91B 109.5 ?
C90 C91 H91C 109.5 ?
H91A C91 H91C 109.5 ?
H91B C91 H91C 109.5 ?
C93 C92 H92A 109.5 ?
C93 C92 H92B 109.5 ?
H92A C92 H92B 109.5 ?
C93 C92 H92C 109.5 ?
H92A C92 H92C 109.5 ?
H92B C92 H92C 109.5 ?
C92 C93 C94 111.1(4) y
C92 C93 SI4 114.5(3) y
C94 C93 SI4 112.5(3) y
C92 C93 H93 106.0 ?
C94 C93 H93 106.0 ?
SI4 C93 H93 106.0 ?
C93 C94 H94A 109.5 ?
C93 C94 H94B 109.5 ?
H94A C94 H94B 109.5 ?
C93 C94 H94C 109.5 ?
H94A C94 H94C 109.5 ?
H94B C94 H94C 109.5 ?

loop_
_geom_bond_atom_site_label_1
_geom_bond_atom_site_label_2
_geom_bond_distance
_geom_bond_publ_flag
Si1 C26 1.838(6) y
Si1 C24 1.847(5) y
Si1 C132 1.858(13) y
Si1 C129 1.884(13) y
Si1 C32 1.891(6) y
Si1 C29 1.900(6) y
Si1 C126 1.906(13) y
Si2 C35 1.847(5) y
Si2 C40 1.870(5) y
Si2 C43 1.873(5) y
Si2 C37 1.893(5) y
C1 C2 1.357(7) y
C1 C14 1.428(6) y
C1 H1 0.9500 ?
C2 C3 1.425(6) y
C2 H2 0.9500 ?
C3 C4 1.403(6) y
C3 C12 1.428(6) y
C4 C5 1.410(6) y
C4 C23 1.446(6) y
C5 C6 1.417(6) y
C5 C10 1.430(6) y
C6 C7 1.361(7) y
C6 H6 0.9500 ?
C7 C8 1.408(7) y
C7 H7 0.9500 ?
C8 C9 1.361(7) y
C8 H8 0.9500 ?
C9 C10 1.423(6) y
C9 H9 0.9500 ?
C10 C11 1.417(6) y
C11 C12 1.417(6) y
C11 C34 1.433(6) y
C12 C13 1.415(6) y
C13 C14 1.373(6) y
C13 H13 0.9500 ?
C14 C15 1.453(7) y
C15 C16 1.340(7) y
C15 H15 0.9500 ?
C16 C17 1.468(7) y
C16 H16 0.9500 ?
C17 C22 1.379(8) y
C17 C18 1.393(8) y
C18 C19 1.394(8) y
C18 H18 0.9500 ?
C19 C20 1.374(9) y
C19 H19 0.9500 ?
C20 C21 1.374(9) y
C20 H20 0.9500 ?
C21 C22 1.397(8) y
C21 H21 0.9500 ?
C22 H22 0.9500 ?
C23 C24 1.181(6) y
C25 C26 1.540(9) y
C25 H25a 0.9800 ?
C25 H25b 0.9800 ?
C25 H25c 0.9800 ?
C26 C27 1.534(8) y
C26 H26 1.0000 ?
C27 H27a 0.9800 ?
C27 H27b 0.9800 ?
C27 H27c 0.9800 ?
C28 C29 1.520(8) y
C28 H28a 0.9800 ?
C28 H28b 0.9800 ?
C28 H28c 0.9800 ?
C29 C30 1.528(8) y
C29 H29 1.0000 ?
C30 H30a 0.9800 ?
C30 H30b 0.9800 ?
C30 H30c 0.9800 ?
C31 C32 1.530(9) y
C31 H31a 0.9800 ?
C31 H31b 0.9800 ?
C31 H31c 0.9800 ?
C32 C33 1.525(8) y
C32 H32 1.0000 ?
C33 H33a 0.9800 ?
C33 H33b 0.9800 ?
C33 H33c 0.9800 ?
C125 C126 1.508(14) y
C125 H12a 0.9800 ?
C125 H12b 0.9800 ?
C125 H12c 0.9800 ?
C126 C127 1.516(14) y
C126 H126 1.0000 ?
C127 H12d 0.9800 ?
C127 H12e 0.9800 ?
C127 H12f 0.9800 ?
C128 C129 1.528(14) y
C128 H12g 0.9800 ?
C128 H12h 0.9800 ?
C128 H12i 0.9800 ?
C129 C130 1.518(14) y
C129 H129 1.0000 ?
C130 H13a 0.9800 ?
C130 H13b 0.9800 ?
C130 H13c 0.9800 ?
C131 C132 1.513(14) y
C131 H13d 0.9800 ?
C131 H13e 0.9800 ?
C131 H13f 0.9800 ?
C132 C133 1.527(15) y
C132 H132 1.0000 ?
C133 H13g 0.9800 ?
C133 H13h 0.9800 ?
C133 H13i 0.9800 ?
C34 C35 1.210(6) y
C36 C37 1.540(7) y
C36 H36a 0.9800 ?
C36 H36b 0.9800 ?
C36 H36c 0.9800 ?
C37 C38 1.533(8) y
C37 H37 1.0000 ?
C38 H38a 0.9800 ?
C38 H38b 0.9800 ?
C38 H38c 0.9800 ?
C39 C40 1.526(8) y
C39 H39a 0.9800 ?
C39 H39b 0.9800 ?
C39 H39c 0.9800 ?
C40 C41 1.519(8) y
C40 H40 1.0000 ?
C41 H41a 0.9800 ?
C41 H41b 0.9800 ?
C41 H41c 0.9800 ?
C42 C43 1.535(7) y
C42 H42a 0.9800 ?
C42 H42b 0.9800 ?
C42 H42c 0.9800 ?
C43 C44 1.534(7) y
C43 H43 1.0000 ?
C44 H44a 0.9800 ?
C44 H44b 0.9800 ?
C44 H44c 0.9800 ?
Si3 C74 1.841(4) y
Si3 C79 1.875(5) y
Si3 C82 1.883(5) y
Si3 C76 1.896(5) y
Si4 C85 1.848(4) y
Si4 C87 1.888(4) y
Si4 C93 1.890(5) y
Si4 C90 1.895(5) y
C51 C52 1.356(6) y
C51 C64 1.431(6) y
C51 H51 0.9500 ?
C52 C53 1.418(6) y
C52 H52 0.9500 ?
C53 C54 1.412(6) y
C53 C62 1.434(5) y
C54 C55 1.420(6) y
C54 C73 1.431(6) y
C55 C60 1.425(6) y
C55 C56 1.434(6) y
C56 C57 1.356(7) y
C56 H56 0.9500 ?
C57 C58 1.404(7) y
C57 H57 0.9500 ?
C58 C59 1.364(7) y
C58 H58 0.9500 ?
C59 C60 1.424(6) y
C59 H59 0.9500 ?
C60 C61 1.411(6) y
C61 C62 1.410(6) y
C61 C84 1.441(6) y
C62 C63 1.425(6) y
C63 C64 1.373(6) y
C63 H63 0.9500 ?
C64 C65 1.459(6) y
C65 C66 1.337(6) y
C65 H65 0.9500 ?
C66 C67 1.467(6) y
C66 H66 0.9500 ?
C67 C68 1.390(7) y
C67 C72 1.392(7) y
C68 C69 1.387(7) y
C68 H68 0.9500 ?
C69 C70 1.383(9) y
C69 H69 0.9500 ?
C70 C71 1.375(9) y
C70 H70 0.9500 ?
C71 C72 1.382(8) y
C71 H71 0.9500 ?
C72 H72 0.9500 ?
C73 C74 1.215(6) y
C75 C76 1.534(8) y
C75 H75a 0.9800 ?
C75 H75b 0.9800 ?
C75 H75c 0.9800 ?
C76 C77 1.537(7) y
C76 H76 1.0000 ?
C77 H77a 0.9800 ?
C77 H77b 0.9800 ?
C77 H77c 0.9800 ?
C78 C79 1.536(7) y
C78 H78a 0.9800 ?
C78 H78b 0.9800 ?
C78 H78c 0.9800 ?
C79 C80 1.524(8) y
C79 H79 1.0000 ?
C80 H80a 0.9800 ?
C80 H80b 0.9800 ?
C80 H80c 0.9800 ?
C81 C82 1.537(7) y
C81 H81a 0.9800 ?
C81 H81b 0.9800 ?
C81 H81c 0.9800 ?
C82 C83 1.538(7) y
C82 H82 1.0000 ?
C83 H83a 0.9800 ?
C83 H83b 0.9800 ?
C83 H83c 0.9800 ?
C84 C85 1.195(6) y
C86 C87 1.529(6) y
C86 H86a 0.9800 ?
C86 H86b 0.9800 ?
C86 H86c 0.9800 ?
C87 C88 1.526(6) y
C87 H87 1.0000 ?
C88 H88a 0.9800 ?
C88 H88b 0.9800 ?
C88 H88c 0.9800 ?
C89 C90 1.522(7) y
C89 H89a 0.9800 ?
C89 H89b 0.9800 ?
C89 H89c 0.9800 ?
C90 C91 1.521(7) y
C90 H90 1.0000 ?
C91 H91a 0.9800 ?
C91 H91b 0.9800 ?
C91 H91c 0.9800 ?
C92 C93 1.526(7) y
C92 H92a 0.9800 ?
C92 H92b 0.9800 ?
C92 H92c 0.9800 ?
C93 C94 1.535(7) y
C93 H93 1.0000 ?
C94 H94a 0.9800 ?
C94 H94b 0.9800 ?
C94 H94c 0.9800 ?

loop_
_geom_torsion_atom_site_label_1
_geom_torsion_atom_site_label_2
_geom_torsion_atom_site_label_3
_geom_torsion_atom_site_label_4
_geom_torsion
_geom_torsion_publ_flag
C14 C1 C2 C3 -0.6(7) y
C1 C2 C3 C4 -178.7(4) y
C1 C2 C3 C12 0.1(6) y
C2 C3 C4 C5 176.4(4) y
C12 C3 C4 C5 -2.3(6) y
C2 C3 C4 C23 -3.7(6) y
C12 C3 C4 C23 177.6(4) y
C3 C4 C5 C6 -175.3(4) y
C23 C4 C5 C6 4.7(6) y
C3 C4 C5 C10 4.3(6) y
C23 C4 C5 C10 -175.6(4) y
C4 C5 C6 C7 178.9(4) y
C10 C5 C6 C7 -0.7(6) y
C5 C6 C7 C8 3.1(7) y
C6 C7 C8 C9 -2.4(7) y
C7 C8 C9 C10 -0.9(7) y
C8 C9 C10 C11 -175.9(4) y
C8 C9 C10 C5 3.2(6) y
C4 C5 C10 C11 -2.9(6) y
C6 C5 C10 C11 176.7(4) y
C4 C5 C10 C9 177.9(4) y
C6 C5 C10 C9 -2.4(6) y
C9 C10 C11 C12 178.7(4) y
C5 C10 C11 C12 -0.4(6) y
C9 C10 C11 C34 -0.1(6) y
C5 C10 C11 C34 -179.1(4) y
C10 C11 C12 C13 -178.0(4) y
C34 C11 C12 C13 0.8(6) y
C10 C11 C12 C3 2.4(6) y
C34 C11 C12 C3 -178.8(4) y
C4 C3 C12 C13 179.3(4) y
C2 C3 C12 C13 0.5(6) y
C4 C3 C12 C11 -1.1(6) y
C2 C3 C12 C11 -179.8(4) y
C11 C12 C13 C14 179.7(4) y
C3 C12 C13 C14 -0.6(6) y
C12 C13 C14 C1 0.1(6) y
C12 C13 C14 C15 179.2(4) y
C2 C1 C14 C13 0.5(7) y
C2 C1 C14 C15 -178.6(4) y
C13 C14 C15 C16 177.8(4) y
C1 C14 C15 C16 -3.2(7) y
C14 C15 C16 C17 178.3(4) y
C15 C16 C17 C22 175.3(5) y
C15 C16 C17 C18 -5.1(7) y
C22 C17 C18 C19 0.0(7) y
C16 C17 C18 C19 -179.5(4) y
C17 C18 C19 C20 0.7(8) y
C18 C19 C20 C21 -0.7(8) y
C19 C20 C21 C22 0.1(9) y
C18 C17 C22 C21 -0.7(8) y
C16 C17 C22 C21 178.9(5) y
C20 C21 C22 C17 0.7(9) y
C24 SI1 C26 C27 166.8(6) y
C129 SI1 C26 C27 71.3(9) y
C32 SI1 C26 C27 -79.8(7) y
C29 SI1 C26 C27 48.9(7) y
C24 SI1 C26 C25 -66.0(6) y
C129 SI1 C26 C25 -161.5(9) y
C32 SI1 C26 C25 47.4(6) y
C29 SI1 C26 C25 176.1(5) y
C26 SI1 C29 C28 49.9(5) y
C24 SI1 C29 C28 -65.1(5) y
C129 SI1 C29 C28 26.6(8) y
C32 SI1 C29 C28 -180.0(4) y
C26 SI1 C29 C30 173.6(5) y
C24 SI1 C29 C30 58.6(5) y
C129 SI1 C29 C30 150.3(9) y
C32 SI1 C29 C30 -56.2(5) y
C26 SI1 C32 C33 59.4(6) y
C24 SI1 C32 C33 173.1(5) y
C29 SI1 C32 C33 -69.0(6) y
C126 SI1 C32 C33 65.7(9) y
C26 SI1 C32 C31 -172.7(5) y
C24 SI1 C32 C31 -59.0(6) y
C29 SI1 C32 C31 58.9(6) y
C35 SI2 C37 C38 32.9(5) y
C40 SI2 C37 C38 -85.6(5) y
C43 SI2 C37 C38 148.9(5) y
C35 SI2 C37 C36 159.1(5) y
C40 SI2 C37 C36 40.6(6) y
C43 SI2 C37 C36 -84.9(5) y
C35 SI2 C40 C41 66.6(4) y
C43 SI2 C40 C41 -49.0(5) y
C37 SI2 C40 C41 -175.0(4) y
C35 SI2 C40 C39 -58.3(5) y
C43 SI2 C40 C39 -174.0(4) y
C37 SI2 C40 C39 60.1(5) y
C35 SI2 C43 C44 -170.9(4) y
C40 SI2 C43 C44 -54.5(5) y
C37 SI2 C43 C44 72.7(4) y
C35 SI2 C43 C42 64.0(4) y
C40 SI2 C43 C42 -179.7(4) y
C37 SI2 C43 C42 -52.5(4) y
C64 C51 C52 C53 1.2(7) y
C51 C52 C53 C54 -179.3(4) y
C51 C52 C53 C62 -0.3(6) y
C52 C53 C54 C55 -177.6(4) y
C62 C53 C54 C55 3.4(5) y
C52 C53 C54 C73 1.9(6) y
C62 C53 C54 C73 -177.1(3) y
C53 C54 C55 C60 -1.5(6) y
C73 C54 C55 C60 179.0(4) y
C53 C54 C55 C56 179.2(4) y
C73 C54 C55 C56 -0.3(6) y
C54 C55 C56 C57 -179.3(4) y
C60 C55 C56 C57 1.4(6) y
C55 C56 C57 C58 1.4(7) y
C56 C57 C58 C59 -3.0(8) y
C57 C58 C59 C60 1.6(7) y
C58 C59 C60 C61 -179.1(4) y
C58 C59 C60 C55 1.2(6) y
C54 C55 C60 C61 -1.6(6) y
C56 C55 C60 C61 177.6(4) y
C54 C55 C60 C59 178.0(4) y
C56 C55 C60 C59 -2.7(6) y
C59 C60 C61 C62 -176.8(4) y
C55 C60 C61 C62 2.9(6) y
C59 C60 C61 C84 5.1(6) y
C55 C60 C61 C84 -175.2(3) y
C60 C61 C62 C63 178.7(3) y
C84 C61 C62 C63 -3.2(5) y
C60 C61 C62 C53 -1.0(5) y
C84 C61 C62 C53 177.1(3) y
C54 C53 C62 C61 -2.2(5) y
C52 C53 C62 C61 178.8(4) y
C54 C53 C62 C63 178.1(3) y
C52 C53 C62 C63 -0.9(5) y
C61 C62 C63 C64 -178.4(4) y
C53 C62 C63 C64 1.3(5) y
C62 C63 C64 C51 -0.5(6) y
C62 C63 C64 C65 179.0(3) y
C52 C51 C64 C63 -0.7(6) y
C52 C51 C64 C65 179.8(4) y
C63 C64 C65 C66 -171.2(4) y
C51 C64 C65 C66 8.3(7) y
C64 C65 C66 C67 177.7(4) y
C65 C66 C67 C68 1.9(7) y
C65 C66 C67 C72 -176.7(4) y
C72 C67 C68 C69 0.3(7) y
C66 C67 C68 C69 -178.3(4) y
C67 C68 C69 C70 0.5(7) y
C68 C69 C70 C71 -1.3(8) y
C69 C70 C71 C72 1.3(8) y
C70 C71 C72 C67 -0.6(8) y
C68 C67 C72 C71 -0.2(7) y
C66 C67 C72 C71 178.4(5) y
C74 SI3 C76 C75 46.6(5) y
C79 SI3 C76 C75 162.3(4) y
C82 SI3 C76 C75 -71.2(4) y
C74 SI3 C76 C77 174.6(4) y
C79 SI3 C76 C77 -69.8(5) y
C82 SI3 C76 C77 56.7(5) y
C74 SI3 C79 C80 58.2(4) y
C82 SI3 C79 C80 170.8(4) y
C76 SI3 C79 C80 -59.6(4) y
C74 SI3 C79 C78 -66.2(4) y
C82 SI3 C79 C78 46.4(4) y
C76 SI3 C79 C78 176.0(4) y
C74 SI3 C82 C81 -64.5(4) y
C79 SI3 C82 C81 -178.1(4) y
C76 SI3 C82 C81 55.9(4) y
C74 SI3 C82 C83 167.3(4) y
C79 SI3 C82 C83 53.8(4) y
C76 SI3 C82 C83 -72.2(4) y
C85 SI4 C87 C88 59.8(3) y
C93 SI4 C87 C88 178.6(3) y
C90 SI4 C87 C88 -57.4(4) y
C85 SI4 C87 C86 -64.1(4) y
C93 SI4 C87 C86 54.8(4) y
C90 SI4 C87 C86 178.7(3) y
C85 SI4 C90 C91 -32.7(4) y
C87 SI4 C90 C91 84.3(4) y
C93 SI4 C90 C91 -149.2(4) y
C85 SI4 C90 C89 -159.8(4) y
C87 SI4 C90 C89 -42.7(4) y
C93 SI4 C90 C89 83.8(4) y
C85 SI4 C93 C92 39.3(4) y
C87 SI4 C93 C92 -79.1(4) y
C90 SI4 C93 C92 155.2(4) y
C85 SI4 C93 C94 167.4(4) y
C87 SI4 C93 C94 49.1(4) y
C90 SI4 C93 C94 -76.7(4) y
